data_7700880
loop_
_publ_author_name
'Nasani, Rajendar'
'Sidharth, Thulaseedharan Nair Sailaja'
'Roy, Subhadip'
'Mondal, Arpan'
'Rawson, Jeremy M.'
'Konar, Sanjit'

_publ_section_title
;
 Probing through-space and through-bond magnetic exchange couplings in a
 new benzotriazinyl radical and its metal complexes.
;
_journal_issue 37
_journal_name_full 'Dalton transactions (Cambridge, England : 2003)'
_journal_page_first 14189
_journal_page_last 14200
_journal_paper_doi 10.1039/c9dt01918a
_journal_volume 48
_journal_year 2019
_chemical_formula_moiety 'C19 H12 F3 N4'
_chemical_formula_sum 'C19 H12 F3 N4'
_chemical_formula_weight 353.33
_space_group_crystal_system triclinic
_space_group_IT_number 2
_space_group_name_Hall '-P 1'
_space_group_name_H-M_alt 'P -1'
_symmetry_space_group_name_Hall '-P 1'
_symmetry_space_group_name_H-M 'P -1'
_atom_sites_solution_hydrogens geom
_atom_sites_solution_primary iterative
_audit_creation_date 2017-11-21
_audit_creation_method
;
Olex2 1.2-dev
(compiled 2017.10.03 svn.r3461 for OlexSys, GUI svn.r5356)
;
_audit_update_record
;
2018-12-02 deposited with the CCDC.    2019-08-15 downloaded from the CCDC.
;
_cell_angle_alpha 70.372(3)
_cell_angle_beta 79.685(3)
_cell_angle_gamma 71.518(3)
_cell_formula_units_Z 2
_cell_length_a 7.5072(5)
_cell_length_b 10.1625(5)
_cell_length_c 11.5906(8)
_cell_measurement_reflns_used 4354
_cell_measurement_temperature 140(2)
_cell_measurement_theta_max 28.25
_cell_measurement_theta_min 2.05
_cell_volume 787.32(9)
_computing_cell_refinement 'SAINT v8.34A (Bruker, 2013)'
_computing_data_reduction 'SAINT v8.34A (Bruker, 2013)'
_computing_molecular_graphics 'Olex2 (Dolomanov et al., 2009)'
_computing_publication_material 'Olex2 (Dolomanov et al., 2009)'
_computing_structure_refinement 'ShelXL (Sheldrick, 2015)'
_computing_structure_solution 'olex2.solve (Bourhis et al., 2015)'
_diffrn_ambient_temperature 140.01
_diffrn_measured_fraction_theta_full 0.999
_diffrn_measured_fraction_theta_max 0.999
_diffrn_measurement_device_type 'Bruker APEX-II CCD'
_diffrn_measurement_method '\f and \w scans'
_diffrn_radiation_type MoK\a
_diffrn_radiation_wavelength 0.71073
_diffrn_reflns_av_R_equivalents 0.0591
_diffrn_reflns_av_unetI/netI 0.0450
_diffrn_reflns_Laue_measured_fraction_full 0.999
_diffrn_reflns_Laue_measured_fraction_max 0.999
_diffrn_reflns_limit_h_max 9
_diffrn_reflns_limit_h_min -9
_diffrn_reflns_limit_k_max 12
_diffrn_reflns_limit_k_min -12
_diffrn_reflns_limit_l_max 14
_diffrn_reflns_limit_l_min -14
_diffrn_reflns_number 13228
_diffrn_reflns_point_group_measured_fraction_full 0.999
_diffrn_reflns_point_group_measured_fraction_max 0.999
_diffrn_reflns_theta_full 25.242
_diffrn_reflns_theta_max 25.999
_diffrn_reflns_theta_min 2.435
_exptl_absorpt_coefficient_mu 0.117
_exptl_absorpt_correction_type multi-scan
_exptl_absorpt_process_details SADABS-2014/2
_exptl_crystal_colour brown
_exptl_crystal_density_diffrn 1.490
_exptl_crystal_description needle
_exptl_crystal_F_000 362
_exptl_crystal_size_max 0.5
_exptl_crystal_size_mid 0.04
_exptl_crystal_size_min 0.03
_exptl_transmission_factor_max 0.7459
_exptl_transmission_factor_min 0.6454
_refine_diff_density_max 0.213
_refine_diff_density_min -0.324
_refine_diff_density_rms 0.067
_refine_ls_extinction_method none
_refine_ls_goodness_of_fit_ref 1.044
_refine_ls_hydrogen_treatment constr
_refine_ls_matrix_type full
_refine_ls_number_parameters 235
_refine_ls_number_reflns 3094
_refine_ls_number_restraints 0
_refine_ls_restrained_S_all 1.044
_refine_ls_R_factor_all 0.0743
_refine_ls_R_factor_gt 0.0454
_refine_ls_shift/su_max 0.000
_refine_ls_shift/su_mean 0.000
_refine_ls_structure_factor_coef Fsqd
_refine_ls_weighting_details 'w=1/[\s^2^(Fo^2^)+(0.0481P)^2^+0.2957P] where P=(Fo^2^+2Fc^2^)/3'
_refine_ls_weighting_scheme calc
_refine_ls_wR_factor_gt 0.1009
_refine_ls_wR_factor_ref 0.1143
_reflns_Friedel_coverage 0.000
_reflns_number_gt 2262
_reflns_number_total 3094
_reflns_threshold_expression 'I > 2\s(I)'
_cod_data_source_file c9dt01918a2.cif
_cod_data_source_block Radical
_cod_depositor_comments 'Adding full bibliography for 7700880--7700883.cif.'
_cod_database_code 7700880
_shelx_shelxl_version_number 2017/1
_shelx_space_group_comment
;
The symmetry employed for this shelxl refinement is uniquely defined
by the following loop, which should always be used as a source of
symmetry information in preference to the above space-group names.
They are only intended as comments.
;
_olex2_refinement_description
;
1. Fixed Uiso
 At 1.2 times of:
  All C(H) groups
2.a Aromatic/amide H refined with riding coordinates:
 C5(H5), C22(H22), C23(H23), C24(H24), C2(H2), C3(H3), C26(H26), C9(H9),
 C25(H25), C10(H10), C12(H12), C11(H11)
;
_olex2_submission_special_instructions 'No special instructions were received'

loop_
_space_group_symop_operation_xyz
'x, y, z'
'-x, -y, -z'

loop_
_atom_site_label
_atom_site_type_symbol
_atom_site_fract_x
_atom_site_fract_y
_atom_site_fract_z
_atom_site_U_iso_or_equiv
_atom_site_adp_type
_atom_site_occupancy
_atom_site_site_symmetry_order
_atom_site_calc_flag
_atom_site_refinement_flags_posn
F2 F 0.67202(18) 0.64607(14) 0.93582(11) 0.0396(3) Uani 1 1 d .
F1 F 0.37840(18) 0.67860(14) 0.92885(12) 0.0431(4) Uani 1 1 d .
F3 F 0.5152(2) 0.83770(12) 0.81102(12) 0.0495(4) Uani 1 1 d .
N2 N 0.4879(2) 0.32561(16) 0.68606(14) 0.0196(4) Uani 1 1 d .
N1 N 0.7722(2) 0.38697(16) 0.50842(14) 0.0209(4) Uani 1 1 d .
N3 N 0.5625(2) 0.23968(17) 0.61107(14) 0.0221(4) Uani 1 1 d .
N4 N 0.8994(2) 0.22192(18) 0.35248(14) 0.0267(4) Uani 1 1 d .
C21 C 0.3406(3) 0.28284(19) 0.77475(16) 0.0182(4) Uani 1 1 d .
C7 C 0.6999(3) 0.27642(19) 0.52755(16) 0.0186(4) Uani 1 1 d .
C5 C 0.5025(3) 0.51109(19) 0.77139(17) 0.0186(4) Uani 1 1 d .
H5 H 0.408564 0.488863 0.835597 0.022 Uiso 1 1 calc R
C22 C 0.3773(3) 0.1402(2) 0.84965(17) 0.0223(4) Uani 1 1 d .
H22 H 0.497496 0.073494 0.842777 0.027 Uiso 1 1 calc R
C23 C 0.2367(3) 0.0961(2) 0.93471(17) 0.0236(4) Uani 1 1 d .
H23 H 0.260408 -0.001414 0.986837 0.028 Uiso 1 1 calc R
C1 C 0.7033(3) 0.46634(19) 0.59002(16) 0.0180(4) Uani 1 1 d .
C4 C 0.5850(3) 0.61934(19) 0.76199(17) 0.0198(4) Uani 1 1 d .
C6 C 0.5611(3) 0.43613(19) 0.68432(16) 0.0175(4) Uani 1 1 d .
C24 C 0.0623(3) 0.1933(2) 0.94385(17) 0.0233(4) Uani 1 1 d .
H24 H -0.033882 0.162899 1.002342 0.028 Uiso 1 1 calc R
C2 C 0.7788(3) 0.57936(19) 0.58246(17) 0.0224(4) Uani 1 1 d .
H2 H 0.871297 0.603974 0.517917 0.027 Uiso 1 1 calc R
C3 C 0.7203(3) 0.65447(19) 0.66746(18) 0.0228(4) Uani 1 1 d .
H3 H 0.772377 0.730563 0.661607 0.027 Uiso 1 1 calc R
C26 C 0.1666(3) 0.3815(2) 0.78169(17) 0.0231(4) Uani 1 1 d .
H26 H 0.142508 0.478672 0.728882 0.028 Uiso 1 1 calc R
C8 C 0.7770(3) 0.1799(2) 0.44666(16) 0.0202(4) Uani 1 1 d .
C9 C 0.7233(3) 0.0539(2) 0.46977(18) 0.0262(5) Uani 1 1 d .
H9 H 0.635851 0.027474 0.537345 0.031 Uiso 1 1 calc R
C25 C 0.0275(3) 0.3352(2) 0.86791(18) 0.0254(5) Uani 1 1 d .
H25 H -0.092799 0.401737 0.874723 0.031 Uiso 1 1 calc R
C41 C 0.5360(3) 0.6949(2) 0.85859(19) 0.0262(5) Uani 1 1 d .
C10 C 0.7986(3) -0.0322(2) 0.39325(19) 0.0311(5) Uani 1 1 d .
H10 H 0.763091 -0.118356 0.406831 0.037 Uiso 1 1 calc R
C12 C 0.9709(3) 0.1358(2) 0.28024(18) 0.0316(5) Uani 1 1 d .
H12 H 1.058198 0.163975 0.213178 0.038 Uiso 1 1 calc R
C11 C 0.9261(3) 0.0087(2) 0.29681(19) 0.0308(5) Uani 1 1 d .
H11 H 0.981737 -0.049038 0.243124 0.037 Uiso 1 1 calc R

loop_
_atom_site_aniso_label
_atom_site_aniso_U_11
_atom_site_aniso_U_22
_atom_site_aniso_U_33
_atom_site_aniso_U_23
_atom_site_aniso_U_13
_atom_site_aniso_U_12
F2 0.0399(8) 0.0507(8) 0.0364(7) -0.0251(6) -0.0085(6) -0.0080(6)
F1 0.0352(8) 0.0566(9) 0.0516(8) -0.0380(7) 0.0178(6) -0.0201(6)
F3 0.0795(11) 0.0205(7) 0.0485(8) -0.0168(6) 0.0029(8) -0.0114(7)
N2 0.0180(9) 0.0249(8) 0.0201(8) -0.0104(7) 0.0039(7) -0.0107(7)
N1 0.0192(9) 0.0234(8) 0.0204(8) -0.0071(7) 0.0023(7) -0.0078(7)
N3 0.0216(9) 0.0300(9) 0.0211(8) -0.0141(7) 0.0051(7) -0.0125(7)
N4 0.0264(10) 0.0397(10) 0.0207(9) -0.0145(8) 0.0047(7) -0.0161(8)
C21 0.0190(10) 0.0243(10) 0.0169(9) -0.0085(8) 0.0031(8) -0.0135(8)
C7 0.0153(10) 0.0242(10) 0.0171(9) -0.0061(8) -0.0023(8) -0.0059(8)
C5 0.0157(10) 0.0197(9) 0.0192(10) -0.0048(8) -0.0007(8) -0.0045(8)
C22 0.0223(11) 0.0208(10) 0.0278(11) -0.0128(8) 0.0003(9) -0.0068(8)
C23 0.0321(12) 0.0198(10) 0.0215(10) -0.0050(8) 0.0000(9) -0.0130(9)
C1 0.0162(10) 0.0173(9) 0.0181(9) -0.0027(7) -0.0036(8) -0.0030(7)
C4 0.0185(10) 0.0169(9) 0.0223(10) -0.0048(8) -0.0049(8) -0.0019(8)
C6 0.0141(10) 0.0181(9) 0.0197(9) -0.0042(7) -0.0037(8) -0.0042(7)
C24 0.0245(11) 0.0301(11) 0.0192(10) -0.0082(8) 0.0056(8) -0.0160(9)
C2 0.0196(10) 0.0216(10) 0.0241(10) -0.0041(8) 0.0039(8) -0.0090(8)
C3 0.0210(11) 0.0163(9) 0.0323(11) -0.0064(8) -0.0027(9) -0.0073(8)
C26 0.0227(11) 0.0213(10) 0.0221(10) -0.0025(8) -0.0013(8) -0.0065(8)
C8 0.0172(10) 0.0274(10) 0.0174(9) -0.0070(8) -0.0034(8) -0.0065(8)
C9 0.0304(12) 0.0299(11) 0.0215(10) -0.0088(9) 0.0019(9) -0.0134(9)
C25 0.0162(10) 0.0293(11) 0.0274(11) -0.0079(9) 0.0046(9) -0.0058(8)
C41 0.0274(12) 0.0213(10) 0.0302(11) -0.0080(9) -0.0020(9) -0.0069(9)
C10 0.0414(14) 0.0287(11) 0.0278(11) -0.0118(9) -0.0025(10) -0.0126(10)
C12 0.0304(12) 0.0529(14) 0.0208(11) -0.0190(10) 0.0067(9) -0.0204(11)
C11 0.0319(13) 0.0405(12) 0.0259(11) -0.0212(10) -0.0033(10) -0.0057(10)

loop_
_atom_type_symbol
_atom_type_description
_atom_type_scat_dispersion_real
_atom_type_scat_dispersion_imag
_atom_type_scat_source
C C 0.0033 0.0016 'International Tables Vol C Tables 4.2.6.8 and 6.1.1.4'
H H 0.0000 0.0000 'International Tables Vol C Tables 4.2.6.8 and 6.1.1.4'
F F 0.0171 0.0103 'International Tables Vol C Tables 4.2.6.8 and 6.1.1.4'
N N 0.0061 0.0033 'International Tables Vol C Tables 4.2.6.8 and 6.1.1.4'

loop_
_geom_angle_atom_site_label_1
_geom_angle_atom_site_label_2
_geom_angle_atom_site_label_3
_geom_angle
N3 N2 C21 114.22(14)
N3 N2 C6 122.47(15)
C6 N2 C21 123.03(15)
C7 N1 C1 115.14(15)
C7 N3 N2 115.75(15)
C12 N4 C8 116.85(17)
C22 C21 N2 118.17(17)
C26 C21 N2 120.20(16)
C26 C21 C22 121.62(17)
N1 C7 N3 128.00(17)
N1 C7 C8 117.96(16)
N3 C7 C8 114.04(16)
C4 C5 H5 120.8
C4 C5 C6 118.30(17)
C6 C5 H5 120.8
C21 C22 H22 120.4
C21 C22 C23 119.17(18)
C23 C22 H22 120.4
C22 C23 H23 119.9
C24 C23 C22 120.11(18)
C24 C23 H23 119.9
N1 C1 C6 122.19(16)
N1 C1 C2 119.54(17)
C2 C1 C6 118.25(17)
C5 C4 C41 119.87(17)
C3 C4 C5 121.41(17)
C3 C4 C41 118.64(17)
N2 C6 C5 122.70(16)
N2 C6 C1 116.00(16)
C5 C6 C1 121.28(17)
C23 C24 H24 120.0
C23 C24 C25 120.02(18)
C25 C24 H24 120.0
C1 C2 H2 119.7
C3 C2 C1 120.63(18)
C3 C2 H2 119.7
C4 C3 H3 120.0
C2 C3 C4 120.07(17)
C2 C3 H3 120.0
C21 C26 H26 120.8
C21 C26 C25 118.33(17)
C25 C26 H26 120.8
N4 C8 C7 116.26(16)
N4 C8 C9 122.72(17)
C9 C8 C7 121.02(17)
C8 C9 H9 120.5
C10 C9 C8 119.07(19)
C10 C9 H9 120.5
C24 C25 C26 120.74(18)
C24 C25 H25 119.6
C26 C25 H25 119.6
F2 C41 C4 111.73(16)
F1 C41 F2 105.93(16)
F1 C41 F3 106.95(16)
F1 C41 C4 113.95(16)
F3 C41 F2 105.43(16)
F3 C41 C4 112.27(16)
C9 C10 H10 120.5
C11 C10 C9 118.92(19)
C11 C10 H10 120.5
N4 C12 H12 117.9
N4 C12 C11 124.24(19)
C11 C12 H12 117.9
C10 C11 C12 118.19(19)
C10 C11 H11 120.9
C12 C11 H11 120.9

loop_
_geom_bond_atom_site_label_1
_geom_bond_atom_site_label_2
_geom_bond_distance
F2 C41 1.341(2)
F1 C41 1.334(2)
F3 C41 1.335(2)
N2 N3 1.363(2)
N2 C21 1.437(2)
N2 C6 1.391(2)
N1 C7 1.335(2)
N1 C1 1.373(2)
N3 C7 1.336(2)
N4 C8 1.340(2)
N4 C12 1.337(3)
C21 C22 1.385(3)
C21 C26 1.380(3)
C7 C8 1.497(3)
C5 H5 0.9500
C5 C4 1.390(3)
C5 C6 1.392(3)
C22 H22 0.9500
C22 C23 1.385(3)
C23 H23 0.9500
C23 C24 1.379(3)
C1 C6 1.412(3)
C1 C2 1.406(2)
C4 C3 1.388(3)
C4 C41 1.493(3)
C24 H24 0.9500
C24 C25 1.383(3)
C2 H2 0.9500
C2 C3 1.373(3)
C3 H3 0.9500
C26 H26 0.9500
C26 C25 1.390(3)
C8 C9 1.390(3)
C9 H9 0.9500
C9 C10 1.378(3)
C25 H25 0.9500
C10 H10 0.9500
C10 C11 1.377(3)
C12 H12 0.9500
C12 C11 1.380(3)
C11 H11 0.9500
